data_7214836
loop_
_publ_author_name
'Montis, Riccardo'
'Hursthouse, Michael B.'

_publ_section_title
;
 Crystalline adducts of some substituted salicylic acids with
 4-aminopyridine, including hydrates and solvates: contact and separated
 ionic complexes with diverse supramolecular synthons
;
_journal_issue 21
_journal_name_full CrystEngComm
_journal_page_first 7466
_journal_paper_doi 10.1039/c2ce26008e
_journal_volume 14
_journal_year 2012
_chemical_formula_moiety 'C7 H6 N O3, C5 H7 N2, C5 H5 N'
_chemical_formula_sum 'C17 H18 N4 O3'
_chemical_formula_weight 326.35
_chemical_name_common 4-aminopyridium_5-aminosalicylate_pyridine
_chemical_name_systematic
;
4-aminopyridium_5-aminosalicylate_pyridine
;
_space_group_IT_number 15
_symmetry_cell_setting monoclinic
_symmetry_space_group_name_Hall '-C 2yc'
_symmetry_space_group_name_H-M 'C 1 2/c 1'
_atom_sites_solution_hydrogens geom
_atom_sites_solution_primary direct
_atom_sites_solution_secondary difmap
_audit_creation_method SHELXL-97
_cell_angle_alpha 90.00
_cell_angle_beta 110.986(2)
_cell_angle_gamma 90.00
_cell_formula_units_Z 8
_cell_length_a 23.3169(11)
_cell_length_b 8.1015(4)
_cell_length_c 18.0588(8)
_cell_measurement_reflns_used 10400
_cell_measurement_temperature 120(2)
_cell_measurement_theta_max 27.48
_cell_measurement_theta_min 2.91
_cell_volume 3185.1(3)
_computing_cell_refinement 'DENZO (Otwinowski & Minor, 1997) & COLLECT (Hooft, R.W.W., 1998)'
_computing_data_collection 'COLLECT (Hooft, R.W.W., 1998)'
_computing_data_reduction 'DENZO (Otwinowski & Minor, 1997) & COLLECT (Hooft, R.W.W., 1998)'
_computing_structure_refinement 'SHELXL-97 (Sheldrick, 2008)'
_diffrn_ambient_temperature 120(2)
_diffrn_detector_area_resol_mean '4096x4096pixels / 62x62mm'
_diffrn_measured_fraction_theta_full 0.994
_diffrn_measured_fraction_theta_max 0.994
_diffrn_measurement_device_type 'Bruker-Nonius APEX II CCD camera on \k-goniostat'
_diffrn_measurement_method '\f & \w scans'
_diffrn_radiation_monochromator '10cm confocal mirrors'
_diffrn_radiation_source 'Bruker-Nonius FR591 rotating anode'
_diffrn_radiation_type MoK\a
_diffrn_radiation_wavelength 0.71073
_diffrn_reflns_av_R_equivalents 0.0779
_diffrn_reflns_av_sigmaI/netI 0.0854
_diffrn_reflns_limit_h_max 30
_diffrn_reflns_limit_h_min -30
_diffrn_reflns_limit_k_max 10
_diffrn_reflns_limit_k_min -10
_diffrn_reflns_limit_l_max 22
_diffrn_reflns_limit_l_min -23
_diffrn_reflns_number 13334
_diffrn_reflns_theta_full 27.50
_diffrn_reflns_theta_max 27.50
_diffrn_reflns_theta_min 3.08
_exptl_absorpt_coefficient_mu 0.096
_exptl_absorpt_correction_T_max 0.9962
_exptl_absorpt_correction_T_min 0.9886
_exptl_absorpt_correction_type multi-scan
_exptl_absorpt_process_details 'SADABS 2007/2 (Sheldrick, G.M., 2007)'
_exptl_crystal_colour Bronze
_exptl_crystal_density_diffrn 1.361
_exptl_crystal_density_method 'not measured'
_exptl_crystal_description Block
_exptl_crystal_F_000 1376
_exptl_crystal_size_max 0.12
_exptl_crystal_size_mid 0.08
_exptl_crystal_size_min 0.04
_refine_diff_density_max 0.326
_refine_diff_density_min -0.330
_refine_diff_density_rms 0.079
_refine_ls_extinction_method none
_refine_ls_goodness_of_fit_ref 1.119
_refine_ls_hydrogen_treatment mixed
_refine_ls_matrix_type full
_refine_ls_number_parameters 241
_refine_ls_number_reflns 3649
_refine_ls_number_restraints 0
_refine_ls_restrained_S_all 1.119
_refine_ls_R_factor_all 0.1426
_refine_ls_R_factor_gt 0.0879
_refine_ls_shift/su_max 0.000
_refine_ls_shift/su_mean 0.000
_refine_ls_structure_factor_coef Fsqd
_refine_ls_weighting_details 'calc w=1/[\s^2^(Fo^2^)+(0.0000P)^2^+16.8821P] where P=(Fo^2^+2Fc^2^)/3'
_refine_ls_weighting_scheme calc
_refine_ls_wR_factor_gt 0.1487
_refine_ls_wR_factor_ref 0.1762
_reflns_number_gt 2382
_reflns_number_total 3649
_reflns_threshold_expression >2\s(I)
_cod_data_source_file c2ce26008e.txt
_cod_data_source_block 4-aminopyridium_5-aminosalicylate_pyridine
_cod_original_sg_symbol_H-M C2/c
_cod_database_code 7214836

loop_
_symmetry_equiv_pos_as_xyz
'x, y, z'
'-x, y, -z+1/2'
'x+1/2, y+1/2, z'
'-x+1/2, y+1/2, -z+1/2'
'-x, -y, -z'
'x, -y, z-1/2'
'-x+1/2, -y+1/2, -z'
'x+1/2, -y+1/2, z-1/2'

loop_
_atom_site_label
_atom_site_type_symbol
_atom_site_fract_x
_atom_site_fract_y
_atom_site_fract_z
_atom_site_U_iso_or_equiv
_atom_site_adp_type
_atom_site_occupancy
_atom_site_symmetry_multiplicity
_atom_site_calc_flag
_atom_site_refinement_flags
H11B H 0.736(2) 1.042(6) 0.777(3) 0.045(13) Uiso 1 1 d .
H21A H 0.233(2) 1.026(6) 0.480(3) 0.052(13) Uiso 1 1 d .
H22A H 0.423(2) 0.650(6) 0.448(3) 0.053(15) Uiso 1 1 d .
H11A H 0.6914(19) 1.181(6) 0.768(2) 0.041(13) Uiso 1 1 d .
H22B H 0.451(2) 0.662(7) 0.542(3) 0.077(18) Uiso 1 1 d .
H13A H 0.526(3) 0.524(8) 0.653(3) 0.09(2) Uiso 1 1 d .
O12 O 0.58499(11) 0.4084(3) 0.67073(14) 0.0235(6) Uani 1 1 d .
O13 O 0.50704(11) 0.6313(3) 0.65501(14) 0.0248(6) Uani 1 1 d .
O11 O 0.68452(11) 0.4520(3) 0.73988(14) 0.0227(6) Uani 1 1 d .
N11 N 0.70055(15) 1.0767(4) 0.78133(17) 0.0213(7) Uani 1 1 d .
C16 C 0.66345(15) 0.7973(4) 0.74295(18) 0.0170(7) Uani 1 1 d .
H16 H 0.7048 0.7598 0.7613 0.020 Uiso 1 1 calc R
N21 N 0.27072(13) 0.9560(4) 0.48297(17) 0.0231(7) Uani 1 1 d .
C17 C 0.63043(15) 0.5012(4) 0.70824(19) 0.0178(7) Uani 1 1 d .
C15 C 0.65209(15) 0.9642(4) 0.74654(18) 0.0176(7) Uani 1 1 d .
C11 C 0.61610(15) 0.6819(4) 0.71321(18) 0.0165(7) Uani 1 1 d .
C14 C 0.59081(16) 1.0168(4) 0.7200(2) 0.0222(8) Uani 1 1 d .
H14 H 0.5817 1.1306 0.7223 0.027 Uiso 1 1 calc R
C13 C 0.54341(15) 0.9040(4) 0.6906(2) 0.0217(8) Uani 1 1 d .
H13 H 0.5021 0.9415 0.6728 0.026 Uiso 1 1 calc R
C22 C 0.36303(15) 0.8234(4) 0.5599(2) 0.0227(8) Uani 1 1 d .
H22 H 0.3922 0.7957 0.6105 0.027 Uiso 1 1 calc R
C25 C 0.27678(16) 0.9038(4) 0.4150(2) 0.0241(8) Uani 1 1 d .
H25 H 0.2466 0.9331 0.3654 0.029 Uiso 1 1 calc R
N22 N 0.42125(15) 0.6824(4) 0.4930(2) 0.0291(8) Uani 1 1 d .
C21 C 0.31290(16) 0.9163(5) 0.5541(2) 0.0257(8) Uani 1 1 d .
H21 H 0.3076 0.9537 0.6011 0.031 Uiso 1 1 calc R
C23 C 0.37146(16) 0.7683(4) 0.4900(2) 0.0213(7) Uani 1 1 d .
C24 C 0.32560(16) 0.8099(4) 0.4169(2) 0.0225(8) Uani 1 1 d .
H24 H 0.3288 0.7721 0.3687 0.027 Uiso 1 1 calc R
C12 C 0.55536(15) 0.7371(4) 0.68685(19) 0.0194(7) Uani 1 1 d .
N31 N 0.83406(14) 0.8603(4) 0.53149(18) 0.0267(7) Uani 1 1 d .
C31 C 0.87884(18) 0.8504(5) 0.6032(2) 0.0308(9) Uani 1 1 d .
H31 H 0.8717 0.8971 0.6474 0.037 Uiso 1 1 calc R
C35 C 0.84569(17) 0.7927(5) 0.4704(2) 0.0286(8) Uani 1 1 d .
H35 H 0.8149 0.7993 0.4190 0.034 Uiso 1 1 calc R
C32 C 0.93462(18) 0.7759(5) 0.6157(2) 0.0333(9) Uani 1 1 d .
H32 H 0.9652 0.7720 0.6673 0.040 Uiso 1 1 calc R
C33 C 0.94536(17) 0.7073(5) 0.5523(2) 0.0339(10) Uani 1 1 d .
H33 H 0.9836 0.6559 0.5593 0.041 Uiso 1 1 calc R
C34 C 0.89997(18) 0.7143(5) 0.4787(2) 0.0310(9) Uani 1 1 d .
H34 H 0.9059 0.6658 0.4341 0.037 Uiso 1 1 calc R

loop_
_atom_site_aniso_label
_atom_site_aniso_U_11
_atom_site_aniso_U_22
_atom_site_aniso_U_33
_atom_site_aniso_U_23
_atom_site_aniso_U_13
_atom_site_aniso_U_12
O12 0.0215(13) 0.0181(12) 0.0281(13) -0.0039(11) 0.0053(11) -0.0029(10)
O13 0.0177(12) 0.0241(13) 0.0279(13) -0.0017(11) 0.0024(10) -0.0004(11)
O11 0.0226(13) 0.0187(12) 0.0240(13) -0.0002(10) 0.0048(10) 0.0034(10)
N11 0.0243(17) 0.0170(16) 0.0216(15) 0.0008(13) 0.0070(13) 0.0016(13)
C16 0.0168(16) 0.0176(16) 0.0143(15) 0.0014(13) 0.0030(13) 0.0020(14)
N21 0.0199(15) 0.0250(16) 0.0244(15) -0.0030(13) 0.0078(13) 0.0016(13)
C17 0.0195(17) 0.0171(17) 0.0152(16) 0.0009(13) 0.0044(14) -0.0006(14)
C15 0.0235(17) 0.0178(16) 0.0110(15) -0.0006(13) 0.0054(13) -0.0023(14)
C11 0.0218(17) 0.0151(16) 0.0145(15) 0.0024(13) 0.0089(13) 0.0027(14)
C14 0.0268(19) 0.0145(17) 0.0287(19) 0.0014(15) 0.0143(16) 0.0042(14)
C13 0.0178(17) 0.0222(18) 0.0251(18) 0.0006(15) 0.0077(15) 0.0025(14)
C22 0.0207(18) 0.0260(19) 0.0174(17) 0.0011(15) 0.0019(14) -0.0028(15)
C25 0.0242(19) 0.0245(19) 0.0207(17) -0.0010(15) 0.0045(15) 0.0008(15)
N22 0.0253(17) 0.0336(19) 0.0280(18) -0.0005(16) 0.0090(15) 0.0052(15)
C21 0.029(2) 0.027(2) 0.0217(18) -0.0023(16) 0.0101(16) -0.0052(16)
C23 0.0218(18) 0.0175(17) 0.0227(17) 0.0008(14) 0.0056(15) -0.0012(14)
C24 0.030(2) 0.0203(18) 0.0189(16) -0.0020(14) 0.0107(15) -0.0006(15)
C12 0.0216(18) 0.0196(17) 0.0173(16) 0.0039(14) 0.0072(14) 0.0006(14)
N31 0.0256(17) 0.0254(16) 0.0281(16) -0.0014(14) 0.0083(14) 0.0028(13)
C31 0.034(2) 0.032(2) 0.027(2) -0.0041(17) 0.0120(17) -0.0006(18)
C35 0.035(2) 0.028(2) 0.0223(18) 0.0042(16) 0.0099(17) 0.0000(17)
C32 0.030(2) 0.035(2) 0.030(2) 0.0027(18) 0.0050(17) -0.0046(18)
C33 0.025(2) 0.035(2) 0.047(2) 0.015(2) 0.0184(19) 0.0062(18)
C34 0.043(2) 0.027(2) 0.031(2) 0.0080(17) 0.0226(19) 0.0083(18)

loop_
_atom_type_symbol
_atom_type_description
_atom_type_scat_dispersion_real
_atom_type_scat_dispersion_imag
_atom_type_scat_source
C C 0.0033 0.0016 'International Tables Vol C Tables 4.2.6.8 and 6.1.1.4'
H H 0.0000 0.0000 'International Tables Vol C Tables 4.2.6.8 and 6.1.1.4'
N N 0.0061 0.0033 'International Tables Vol C Tables 4.2.6.8 and 6.1.1.4'
O O 0.0106 0.0060 'International Tables Vol C Tables 4.2.6.8 and 6.1.1.4'

loop_
_geom_angle_atom_site_label_1
_geom_angle_atom_site_label_2
_geom_angle_atom_site_label_3
_geom_angle
C12 O13 H13A 105(3)
C15 N11 H11B 112(3)
C15 N11 H11A 115(3)
H11B N11 H11A 115(4)
C15 C16 C11 122.2(3)
C15 C16 H16 118.9
C11 C16 H16 118.9
C21 N21 C25 120.8(3)
C21 N21 H21A 120(2)
C25 N21 H21A 119(2)
O11 C17 O12 124.4(3)
O11 C17 C11 119.4(3)
O12 C17 C11 116.2(3)
C16 C15 C14 118.1(3)
C16 C15 N11 121.0(3)
C14 C15 N11 120.7(3)
C12 C11 C16 118.8(3)
C12 C11 C17 120.6(3)
C16 C11 C17 120.6(3)
C13 C14 C15 120.4(3)
C13 C14 H14 119.8
C15 C14 H14 119.8
C14 C13 C12 121.0(3)
C14 C13 H13 119.5
C12 C13 H13 119.5
C21 C22 C23 119.6(3)
C21 C22 H22 120.2
C23 C22 H22 120.2
N21 C25 C24 120.8(3)
N21 C25 H25 119.6
C24 C25 H25 119.6
C23 N22 H22A 117(3)
C23 N22 H22B 118(3)
H22A N22 H22B 125(4)
N21 C21 C22 121.3(3)
N21 C21 H21 119.4
C22 C21 H21 119.4
N22 C23 C24 121.2(3)
N22 C23 C22 121.5(3)
C24 C23 C22 117.3(3)
C25 C24 C23 120.2(3)
C25 C24 H24 119.9
C23 C24 H24 119.9
O13 C12 C13 118.8(3)
O13 C12 C11 121.7(3)
C13 C12 C11 119.5(3)
C31 N31 C35 116.8(3)
N31 C31 C32 123.1(4)
N31 C31 H31 118.4
C32 C31 H31 118.4
N31 C35 C34 123.2(3)
N31 C35 H35 118.4
C34 C35 H35 118.4
C33 C32 C31 118.9(4)
C33 C32 H32 120.5
C31 C32 H32 120.5
C34 C33 C32 118.9(4)
C34 C33 H33 120.6
C32 C33 H33 120.6
C33 C34 C35 119.0(4)
C33 C34 H34 120.5
C35 C34 H34 120.5

loop_
_geom_bond_atom_site_label_1
_geom_bond_atom_site_label_2
_geom_bond_distance
O12 C17 1.278(4)
O13 C12 1.368(4)
O13 H13A 0.98(6)
O11 C17 1.249(4)
N11 C15 1.412(4)
N11 H11B 0.90(4)
N11 H11A 0.88(5)
C16 C15 1.384(5)
C16 C11 1.399(5)
C16 H16 0.9500
N21 C21 1.347(4)
N21 C25 1.352(4)
N21 H21A 1.03(5)
C17 C11 1.511(4)
C15 C14 1.401(5)
C11 C12 1.396(4)
C14 C13 1.385(5)
C14 H14 0.9500
C13 C12 1.387(5)
C13 H13 0.9500
C22 C21 1.362(5)
C22 C23 1.417(5)
C22 H22 0.9500
C25 C24 1.360(5)
C25 H25 0.9500
N22 C23 1.338(5)
N22 H22A 0.88(5)
N22 H22B 0.92(6)
C21 H21 0.9500
C23 C24 1.411(5)
C24 H24 0.9500
N31 C31 1.343(5)
N31 C35 1.343(5)
C31 C32 1.377(5)
C31 H31 0.9500
C35 C34 1.376(5)
C35 H35 0.9500
C32 C33 1.374(6)
C32 H32 0.9500
C33 C34 1.372(5)
C33 H33 0.9500
C34 H34 0.9500

loop_
_geom_hbond_atom_site_label_D
_geom_hbond_atom_site_label_H
_geom_hbond_atom_site_label_A
_geom_hbond_distance_DH
_geom_hbond_distance_HA
_geom_hbond_distance_DA
_geom_hbond_angle_DHA
_geom_hbond_site_symmetry_A
N21 H21A N31 1.03(5) 1.77(5) 2.792(4) 177(4) 5_676
N22 H22A O12 0.88(5) 2.13(5) 3.000(4) 172(4) 5_666
N11 H11A O11 0.88(5) 2.25(5) 3.122(4) 171(4) 1_565
N22 H22B O13 0.92(6) 2.01(6) 2.922(4) 172(5) .
O13 H13A O12 0.98(6) 1.61(6) 2.505(3) 151(5) .
